data_7154151
loop_
_publ_author_name
'Sun, Yong-Ming'
'Xin, Nana'
'Xu, Zhong-Yuan'
'Liu, Li-Juan'
'Meng, Fan-Jie'
'Zhang, He'
'Fu, Bao-Ci'
'Liang, Qiu-Ju'
'Zheng, Hong-Xing'
'Sun, Li-Jun'
'Zhao, Chang-Qiu'
'Han, Li-Biao'

_publ_section_title
;
 Addition of optically pure H-phosphinate to ketones: selectivity,
 stereochemistry and mechanism.
;
_journal_issue 46
_journal_name_full 'Organic &amp; biomolecular chemistry'
_journal_page_first 9457
_journal_paper_doi 10.1039/c4ob01574f
_journal_volume 12
_journal_year 2014
_chemical_absolute_configuration unk
_chemical_formula_sum 'C24 H32 Br N0 O3 P'
_chemical_formula_weight 479.37
_chemical_name_systematic
; 
 ? 
;
_space_group_IT_number 4
_symmetry_cell_setting monoclinic
_symmetry_space_group_name_Hall 'P 2yb'
_symmetry_space_group_name_H-M 'P 1 21 1'
_atom_sites_solution_hydrogens geom
_atom_sites_solution_primary direct
_atom_sites_solution_secondary difmap
_audit_creation_method SHELXL-97
_cell_angle_alpha 90.00
_cell_angle_beta 101.188(12)
_cell_angle_gamma 90.00
_cell_formula_units_Z 4
_cell_length_a 19.80(2)
_cell_length_b 5.863(6)
_cell_length_c 20.83(2)
_cell_measurement_temperature 298(2)
_cell_measurement_theta_max 22.901
_cell_measurement_theta_min 2.433
_cell_volume 2372(4)
_computing_cell_refinement 'Bruker SMART'
_computing_data_collection 'Bruker SMART'
_computing_data_reduction 'Bruker SAINT'
_computing_molecular_graphics 'Bruker SHELXTL'
_computing_publication_material 'Bruker SHELXTL'
_computing_structure_refinement 'SHELXL-97 (Sheldrick, 1997)'
_computing_structure_solution 'SHELXS-97 (Sheldrick, 1990)'
_diffrn_ambient_temperature 298(2)
_diffrn_measured_fraction_theta_full 0.993
_diffrn_measured_fraction_theta_max 0.993
_diffrn_measurement_device_type 'CCD area detector'
_diffrn_measurement_method 'phi and omega scans'
_diffrn_radiation_monochromator graphite
_diffrn_radiation_source 'fine-focus sealed tube'
_diffrn_radiation_type MoK\a
_diffrn_radiation_wavelength 0.71073
_diffrn_reflns_av_R_equivalents 0.0445
_diffrn_reflns_av_sigmaI/netI 0.0966
_diffrn_reflns_limit_h_max 21
_diffrn_reflns_limit_h_min -23
_diffrn_reflns_limit_k_max 6
_diffrn_reflns_limit_k_min -6
_diffrn_reflns_limit_l_max 24
_diffrn_reflns_limit_l_min -24
_diffrn_reflns_number 11609
_diffrn_reflns_theta_full 25.02
_diffrn_reflns_theta_max 25.02
_diffrn_reflns_theta_min 2.43
_exptl_absorpt_coefficient_mu 1.822
_exptl_absorpt_correction_T_max 0.6391
_exptl_absorpt_correction_T_min 0.4751
_exptl_absorpt_correction_type multi-scan
_exptl_absorpt_process_details sadabs
_exptl_crystal_colour colorless
_exptl_crystal_density_diffrn 1.342
_exptl_crystal_density_meas 0
_exptl_crystal_density_method 'not measured'
_exptl_crystal_description block
_exptl_crystal_F_000 1000
_exptl_crystal_size_max 0.48
_exptl_crystal_size_mid 0.30
_exptl_crystal_size_min 0.27
_refine_diff_density_max 1.442
_refine_diff_density_min -1.809
_refine_diff_density_rms 0.151
_refine_ls_abs_structure_details 'Flack H D (1983), Acta Cryst. A39, 876-881'
_refine_ls_abs_structure_Flack 0.08(3)
_refine_ls_extinction_coef 0.0089(9)
_refine_ls_extinction_expression Fc^*^=kFc[1+0.001xFc^2^\l^3^/sin(2\q)]^-1/4^
_refine_ls_extinction_method SHELXL
_refine_ls_goodness_of_fit_ref 1.083
_refine_ls_hydrogen_treatment mixed
_refine_ls_matrix_type full
_refine_ls_number_parameters 558
_refine_ls_number_reflns 7063
_refine_ls_number_restraints 325
_refine_ls_restrained_S_all 1.057
_refine_ls_R_factor_all 0.1719
_refine_ls_R_factor_gt 0.1350
_refine_ls_shift/su_max 0.001
_refine_ls_shift/su_mean 0.000
_refine_ls_structure_factor_coef Fsqd
_refine_ls_weighting_details 'calc w=1/[\s^2^(Fo^2^)+(0.0000P)^2^+53.2615P] where P=(Fo^2^+2Fc^2^)/3'
_refine_ls_weighting_scheme calc
_refine_ls_wR_factor_gt 0.2983
_refine_ls_wR_factor_ref 0.3188
_reflns_number_gt 4897
_reflns_number_total 7063
_reflns_threshold_expression >2sigma(I)
_cod_data_source_file c4ob01574f2.cif
_cod_data_source_block 121104d
_cod_depositor_comments
;
The following automatic conversions were performed:

'_symmetry_cell_setting' value 'Monoclinic' changed to 'monoclinic'
according to
/usr/data/users/saulius/crontab/automatic-downloads/rss-feeds/RSC/lib/dictionaries/cif_core.dic
dictionary named 'cif_core.dic' version 2.4.2 from 2011-04-26.

Automatic conversion script
Id: cif_fix_values 2827 2014-09-09 07:05:25Z andrius 

 Adding full bibliography for 7154151--7154157.cif.
;
_cod_original_sg_symbol_H-M 'P2(1)   '
_cod_database_code 7154151

loop_
_symmetry_equiv_pos_as_xyz
'x, y, z'
'-x, y+1/2, -z'

loop_
_atom_site_label
_atom_site_type_symbol
_atom_site_fract_x
_atom_site_fract_y
_atom_site_fract_z
_atom_site_U_iso_or_equiv
_atom_site_adp_type
_atom_site_occupancy
_atom_site_symmetry_multiplicity
_atom_site_calc_flag
_atom_site_refinement_flags
P1 P 0.00233(19) 0.7849(6) 0.69807(15) 0.0234(8) Uani 1 1 d .
P2 P 0.5186(2) 0.2893(9) 0.8054(3) 0.0533(14) Uani 1 1 d .
O10 O -0.0700(6) 0.407(2) 0.6563(6) 0.044(3) Uani 1 1 d U
H10A H -0.1060 0.3563 0.6351 0.067 Uiso 1 1 calc R
O2 O -0.0053(5) 1.026(2) 0.7147(5) 0.038(3) Uani 1 1 d U
C52 C 0.0403(14) 1.077(5) 0.8852(14) 0.104(9) Uani 1 1 d U
H52A H 0.0696 1.1200 0.9257 0.157 Uiso 1 1 calc R
H52B H -0.0043 1.1450 0.8828 0.157 Uiso 1 1 calc R
H52C H 0.0599 1.1305 0.8493 0.157 Uiso 1 1 calc R
C50 C 0.4859(19) 0.616(8) 0.6218(18) 0.164(15) Uani 1 1 d U
H50A H 0.5272 0.6980 0.6397 0.246 Uiso 1 1 calc R
H50B H 0.4517 0.6450 0.6479 0.246 Uiso 1 1 calc R
H50C H 0.4689 0.6659 0.5778 0.246 Uiso 1 1 calc R
O6 O 0.5263(6) 0.530(2) 0.7919(6) 0.058(3) Uani 1 1 d U
O7 O 0.0442(4) 0.6297(17) 0.7554(4) 0.024(2) Uani 1 1 d U
O8 O 0.4802(6) 0.139(2) 0.7465(5) 0.050(3) Uani 1 1 d U
C1 C -0.1691(8) 0.653(3) 0.8526(7) 0.041(4) Uani 1 1 d U
C2 C -0.1344(9) 0.469(3) 0.8379(8) 0.045(4) Uani 1 1 d U
H2A H -0.1302 0.3441 0.8660 0.054 Uiso 1 1 calc R
C3 C -0.1053(8) 0.456(3) 0.7836(8) 0.040(4) Uani 1 1 d U
H3 H -0.0791 0.3290 0.7773 0.048 Uiso 1 1 calc R
C4 C -0.1145(7) 0.632(3) 0.7374(6) 0.027(3) Uani 1 1 d U
C5 C -0.1498(7) 0.833(3) 0.7526(7) 0.031(4) Uani 1 1 d U
H5 H -0.1548 0.9572 0.7242 0.037 Uiso 1 1 calc R
C6 C -0.1784(9) 0.843(3) 0.8133(8) 0.046(5) Uani 1 1 d U
H6A H -0.2014 0.9718 0.8242 0.056 Uiso 1 1 calc R
C7 C -0.0804(6) 0.632(3) 0.6751(6) 0.024(3) Uani 1 1 d U
C8 C -0.1278(8) 0.750(3) 0.6191(8) 0.046(4) Uani 1 1 d U
H8A H -0.1099 0.7326 0.5797 0.069 Uiso 1 1 calc R
H8B H -0.1306 0.9096 0.6289 0.069 Uiso 1 1 calc R
H8C H -0.1728 0.6835 0.6131 0.069 Uiso 1 1 calc R
C9 C 0.0447(6) 0.757(2) 0.6240(5) 0.016(3) Uani 1 1 d U
C10 C 0.0811(7) 0.553(3) 0.6161(7) 0.026(3) Uani 1 1 d U
H10 H 0.0847 0.4303 0.6449 0.031 Uiso 1 1 calc R
C11 C 0.1113(9) 0.555(3) 0.5597(8) 0.045(4) Uani 1 1 d U
H11 H 0.1384 0.4326 0.5520 0.053 Uiso 1 1 calc R
C12 C 0.1022(8) 0.730(3) 0.5170(8) 0.051(5) Uani 1 1 d U
H12 H 0.1207 0.7182 0.4794 0.061 Uiso 1 1 calc R
C13 C 0.0667(8) 0.925(3) 0.5266(8) 0.046(4) Uani 1 1 d U
H13 H 0.0630 1.0463 0.4974 0.055 Uiso 1 1 calc R
C14 C 0.0358(7) 0.935(3) 0.5826(7) 0.027(3) Uani 1 1 d U
H14 H 0.0102 1.0619 0.5904 0.033 Uiso 1 1 calc R
C15 C 0.0330(9) 0.811(3) 0.8817(9) 0.046(4) Uani 1 1 d U
H15 H -0.006(8) 0.77(3) 0.847(8) 0.055 Uiso 1 1 calc .
C16 C 0.0183(12) 0.736(5) 0.9484(10) 0.085(7) Uani 1 1 d U
H16A H -0.0026 0.5876 0.9443 0.128 Uiso 1 1 calc R
H16B H -0.0124 0.8432 0.9626 0.128 Uiso 1 1 calc R
H16C H 0.0607 0.7300 0.9799 0.128 Uiso 1 1 calc R
C17 C 0.0954(8) 0.688(4) 0.8691(7) 0.039(4) Uani 1 1 d U
H17 H 0.086(8) 0.53(3) 0.875(8) 0.047 Uiso 1 1 calc .
C18 C 0.1638(8) 0.740(3) 0.9155(8) 0.051(5) Uani 1 1 d U
H18A H 0.1747 0.8997 0.9117 0.062 Uiso 1 1 calc R
H18B H 0.1582 0.7126 0.9601 0.062 Uiso 1 1 calc R
C19 C 0.2237(10) 0.597(4) 0.9021(9) 0.060(5) Uani 1 1 d U
H19A H 0.2141 0.4359 0.9066 0.072 Uiso 1 1 calc R
H19B H 0.2653 0.6346 0.9333 0.072 Uiso 1 1 calc R
C20 C 0.2337(10) 0.648(4) 0.8309(9) 0.056(5) Uani 1 1 d U
H20 H 0.243(10) 0.81(4) 0.827(9) 0.067 Uiso 1 1 calc .
C21 C 0.1655(7) 0.586(3) 0.7811(7) 0.033(4) Uani 1 1 d U
H21A H 0.1703 0.6250 0.7370 0.040 Uiso 1 1 calc R
H21B H 0.1571 0.4228 0.7826 0.040 Uiso 1 1 calc R
C22 C 0.1066(7) 0.713(3) 0.7986(6) 0.028(3) Uani 1 1 d U
H22 H 0.112(7) 0.87(3) 0.790(7) 0.034 Uiso 1 1 calc .
C23 C 0.2941(11) 0.506(4) 0.8130(11) 0.072(6) Uani 1 1 d U
H23A H 0.2846 0.3467 0.8164 0.108 Uiso 1 1 calc R
H23B H 0.3361 0.5436 0.8426 0.108 Uiso 1 1 calc R
H23C H 0.2987 0.5413 0.7691 0.108 Uiso 1 1 calc R
C24 C 0.2318(12) -0.009(5) 0.6631(12) 0.086(7) Uani 1 1 d U
H24A H 0.2462 -0.1653 0.6673 0.129 Uiso 1 1 calc R
H24B H 0.1962 0.0083 0.6249 0.129 Uiso 1 1 calc R
H24C H 0.2144 0.0360 0.7011 0.129 Uiso 1 1 calc R
C25 C 0.2909(12) 0.136(5) 0.6568(11) 0.071(6) Uani 1 1 d U
H25 H 0.279(11) 0.29(4) 0.666(11) 0.085 Uiso 1 1 calc .
C26 C 0.3081(13) 0.127(5) 0.5868(12) 0.092(8) Uani 1 1 d U
H26A H 0.3178 -0.0298 0.5766 0.111 Uiso 1 1 calc R
H26B H 0.2682 0.1765 0.5552 0.111 Uiso 1 1 calc R
C27 C 0.3690(11) 0.274(4) 0.5804(11) 0.075(6) Uani 1 1 d U
H27A H 0.3581 0.4326 0.5873 0.090 Uiso 1 1 calc R
H27B H 0.3780 0.2603 0.5364 0.090 Uiso 1 1 calc R
C28 C 0.4336(11) 0.206(5) 0.6299(10) 0.066(6) Uani 1 1 d U
H28 H 0.443(10) 0.05(4) 0.622(10) 0.079 Uiso 1 1 calc .
C29 C 0.4199(9) 0.224(4) 0.6971(8) 0.052(5) Uani 1 1 d U
H29 H 0.411(9) 0.38(4) 0.707(9) 0.063 Uiso 1 1 calc .
C30 C 0.3547(8) 0.074(3) 0.7020(8) 0.044(4) Uani 1 1 d U
H30A H 0.3652 -0.0837 0.6943 0.053 Uiso 1 1 calc R
H30B H 0.3465 0.0846 0.7464 0.053 Uiso 1 1 calc R
C31 C 0.5274(12) 0.274(5) 0.5613(11) 0.086(7) Uani 1 1 d U
H31A H 0.4906 0.2846 0.5238 0.129 Uiso 1 1 calc R
H31B H 0.5426 0.1184 0.5670 0.129 Uiso 1 1 calc R
H31C H 0.5650 0.3685 0.5547 0.129 Uiso 1 1 calc R
C32 C 0.5018(10) 0.353(3) 0.6221(10) 0.050(5) Uani 1 1 d U
H32 H 0.538(9) 0.32(3) 0.660(9) 0.060 Uiso 1 1 calc .
C33 C 0.4740(11) 0.436(4) 0.9126(10) 0.066(6) Uani 1 1 d U
H33 H 0.4987 0.5691 0.9093 0.079 Uiso 1 1 calc R
C34 C 0.4727(7) 0.260(2) 0.8647(6) 0.024(3) Uani 1 1 d U
C35 C 0.4346(9) 0.068(3) 0.8734(8) 0.046(4) Uani 1 1 d U
H35 H 0.4332 -0.0522 0.8439 0.055 Uiso 1 1 calc R
C36 C 0.3982(10) 0.046(4) 0.9242(9) 0.054(5) Uani 1 1 d U
H36 H 0.3737 -0.0871 0.9285 0.064 Uiso 1 1 calc R
C37 C 0.3988(9) 0.236(4) 0.9712(9) 0.059(5) Uani 1 1 d U
H37 H 0.3728 0.2337 1.0039 0.071 Uiso 1 1 calc R
C38 C 0.4393(10) 0.411(4) 0.9633(10) 0.058(5) Uani 1 1 d U
H38 H 0.4446 0.5253 0.9948 0.069 Uiso 1 1 calc R
C39 C 0.6410(10) 0.257(4) 0.8937(9) 0.063(5) Uani 1 1 d U
H39A H 0.6824 0.1744 0.9110 0.094 Uiso 1 1 calc R
H39B H 0.6108 0.2533 0.9246 0.094 Uiso 1 1 calc R
H39C H 0.6523 0.4127 0.8858 0.094 Uiso 1 1 calc R
C40 C 0.6025(11) 0.140(5) 0.8247(10) 0.076(6) Uani 1 1 d U
C41 C 0.6754(12) 0.322(5) 0.7639(12) 0.080(7) Uani 1 1 d U
H41 H 0.6827 0.4363 0.7954 0.096 Uiso 1 1 calc R
C42 C 0.6384(10) 0.137(4) 0.7718(9) 0.064(5) Uani 1 1 d U
C43 C 0.6343(10) -0.042(4) 0.7278(10) 0.065(6) Uani 1 1 d U
H43 H 0.6120 -0.1747 0.7366 0.077 Uiso 1 1 calc R
C44 C 0.6619(11) -0.034(4) 0.6707(11) 0.071(6) Uani 1 1 d U
H44 H 0.6597 -0.1569 0.6421 0.085 Uiso 1 1 calc R
C45 C 0.6921(12) 0.167(6) 0.6605(11) 0.085(7) Uani 1 1 d U
C46 C 0.7019(11) 0.339(4) 0.7087(10) 0.062(6) Uani 1 1 d U
H46 H 0.7272 0.4680 0.7025 0.074 Uiso 1 1 calc R
Br1 Br -0.20366(11) 0.6827(5) 0.93076(9) 0.0749(8) Uani 1 1 d .
Br3 Br 0.72982(13) 0.1872(7) 0.58178(18) 0.1189(13) Uani 1 1 d .
O11 O 0.5877(6) -0.091(2) 0.8536(6) 0.050(3) Uani 1 1 d U
H11A H 0.5593 -0.0740 0.8771 0.075 Uiso 1 1 calc R

loop_
_atom_site_aniso_label
_atom_site_aniso_U_11
_atom_site_aniso_U_22
_atom_site_aniso_U_33
_atom_site_aniso_U_23
_atom_site_aniso_U_13
_atom_site_aniso_U_12
P1 0.041(2) 0.0183(19) 0.0100(14) -0.0064(14) 0.0032(13) 0.0021(19)
P2 0.039(2) 0.025(2) 0.081(3) -0.010(3) -0.024(2) -0.002(2)
O10 0.044(3) 0.044(3) 0.044(3) -0.0004(10) 0.0083(11) 0.0001(10)
O2 0.038(3) 0.037(3) 0.038(3) 0.0001(10) 0.0070(11) 0.0001(10)
C52 0.105(9) 0.104(9) 0.104(9) -0.0002(10) 0.020(2) 0.0000(10)
C50 0.164(15) 0.164(15) 0.164(15) -0.0001(10) 0.032(3) -0.0001(10)
O6 0.058(4) 0.058(4) 0.058(4) -0.0003(10) 0.0108(12) 0.0001(10)
O7 0.024(2) 0.023(2) 0.023(2) 0.0001(10) 0.0038(10) 0.0003(10)
O8 0.049(3) 0.049(3) 0.050(3) 0.0001(10) 0.0092(11) -0.0001(10)
C1 0.041(4) 0.041(4) 0.041(4) 0.0000(10) 0.0081(12) -0.0001(10)
C2 0.045(4) 0.045(4) 0.045(4) 0.0002(10) 0.0087(13) 0.0000(10)
C3 0.040(4) 0.040(4) 0.040(4) 0.0000(10) 0.0079(13) 0.0001(10)
C4 0.027(3) 0.027(3) 0.027(3) 0.0001(10) 0.0053(12) 0.0001(10)
C5 0.031(4) 0.031(4) 0.031(4) 0.0001(10) 0.0062(12) 0.0002(10)
C6 0.046(5) 0.046(5) 0.046(5) 0.0001(10) 0.0091(13) 0.0001(10)
C7 0.024(3) 0.024(3) 0.023(3) -0.0003(10) 0.0044(11) 0.0000(10)
C8 0.046(4) 0.046(4) 0.046(4) 0.0000(10) 0.0085(13) 0.0001(10)
C9 0.017(3) 0.017(3) 0.016(3) -0.0005(10) 0.0035(11) 0.0002(10)
C10 0.026(3) 0.026(3) 0.026(3) 0.0000(10) 0.0054(12) -0.0001(10)
C11 0.044(4) 0.045(4) 0.044(4) -0.0002(10) 0.0089(13) 0.0000(10)
C12 0.051(5) 0.051(5) 0.051(5) -0.0002(10) 0.0098(13) -0.0002(10)
C13 0.046(4) 0.046(4) 0.046(4) 0.0001(10) 0.0090(13) 0.0000(10)
C14 0.028(3) 0.028(3) 0.027(3) 0.0002(10) 0.0054(12) -0.0001(10)
C15 0.046(4) 0.046(4) 0.046(4) 0.0000(10) 0.0093(13) 0.0000(10)
C16 0.085(7) 0.085(7) 0.085(7) 0.0000(10) 0.0168(17) -0.0001(10)
C17 0.040(4) 0.039(4) 0.039(4) 0.0000(10) 0.0075(12) -0.0001(10)
C18 0.052(5) 0.051(5) 0.051(5) 0.0000(10) 0.0098(13) -0.0001(10)
C19 0.060(5) 0.060(5) 0.060(5) 0.0001(10) 0.0115(14) 0.0000(10)
C20 0.055(5) 0.056(5) 0.056(5) 0.0000(10) 0.0105(14) 0.0002(10)
C21 0.034(4) 0.034(4) 0.033(4) 0.0000(10) 0.0063(12) 0.0000(10)
C22 0.028(3) 0.028(3) 0.028(3) 0.0001(10) 0.0053(12) 0.0001(10)
C23 0.072(6) 0.072(6) 0.072(6) 0.0000(10) 0.0139(16) 0.0002(10)
C24 0.086(8) 0.086(8) 0.086(8) 0.0000(10) 0.0166(18) -0.0002(10)
C25 0.071(6) 0.071(6) 0.071(6) -0.0002(10) 0.0137(16) 0.0000(10)
C26 0.092(8) 0.092(8) 0.092(8) 0.0000(10) 0.0178(18) 0.0000(10)
C27 0.075(6) 0.075(6) 0.075(6) 0.0001(10) 0.0143(16) 0.0000(10)
C28 0.066(6) 0.066(6) 0.066(6) 0.0000(10) 0.0128(15) 0.0001(10)
C29 0.052(5) 0.052(5) 0.052(5) 0.0000(10) 0.0099(14) 0.0000(10)
C30 0.044(4) 0.044(4) 0.044(4) -0.0002(10) 0.0085(13) -0.0002(10)
C31 0.086(7) 0.086(7) 0.086(7) -0.0001(10) 0.0167(17) 0.0002(10)
C32 0.050(5) 0.050(5) 0.050(5) -0.0002(10) 0.0099(14) 0.0001(10)
C33 0.066(6) 0.066(6) 0.066(6) 0.0000(10) 0.0124(15) 0.0001(10)
C34 0.024(3) 0.024(3) 0.024(3) -0.0002(10) 0.0046(11) 0.0004(10)
C35 0.046(4) 0.046(4) 0.046(4) 0.0002(10) 0.0091(13) 0.0001(10)
C36 0.054(5) 0.054(5) 0.054(5) -0.0001(10) 0.0101(14) 0.0001(10)
C37 0.059(5) 0.059(5) 0.059(5) 0.0000(10) 0.0113(14) 0.0003(10)
C38 0.057(5) 0.058(5) 0.058(5) -0.0002(10) 0.0107(14) 0.0001(10)
C39 0.063(5) 0.063(5) 0.063(5) 0.0000(10) 0.0118(14) 0.0000(10)
C40 0.076(6) 0.076(6) 0.076(6) 0.0000(10) 0.0145(16) -0.0001(10)
C41 0.080(7) 0.080(7) 0.080(7) 0.0000(10) 0.0153(17) 0.0000(10)
C42 0.063(5) 0.064(5) 0.064(5) 0.0001(10) 0.0121(14) 0.0000(10)
C43 0.064(6) 0.064(6) 0.065(6) 0.0000(10) 0.0123(15) 0.0001(10)
C44 0.071(6) 0.071(6) 0.071(6) -0.0001(10) 0.0139(16) 0.0001(10)
C45 0.084(7) 0.085(7) 0.085(7) 0.0000(10) 0.0164(16) 0.0001(10)
C46 0.061(6) 0.061(6) 0.062(6) 0.0003(10) 0.0117(15) -0.0003(10)
Br1 0.0821(14) 0.106(2) 0.0465(10) -0.0114(13) 0.0366(10) -0.0074(17)
Br3 0.0703(16) 0.116(3) 0.180(3) 0.018(3) 0.0487(18) 0.018(2)
O11 0.050(3) 0.050(3) 0.050(3) 0.0000(10) 0.0097(11) 0.0000(10)

loop_
_atom_type_symbol
_atom_type_description
_atom_type_scat_dispersion_real
_atom_type_scat_dispersion_imag
_atom_type_scat_source
C C 0.0033 0.0016 'International Tables Vol C Tables 4.2.6.8 and 6.1.1.4'
H H 0.0000 0.0000 'International Tables Vol C Tables 4.2.6.8 and 6.1.1.4'
N N 0.0061 0.0033 'International Tables Vol C Tables 4.2.6.8 and 6.1.1.4'
O O 0.0106 0.0060 'International Tables Vol C Tables 4.2.6.8 and 6.1.1.4'
P P 0.1023 0.0942 'International Tables Vol C Tables 4.2.6.8 and 6.1.1.4'
Br Br -0.2901 2.4595 'International Tables Vol C Tables 4.2.6.8 and 6.1.1.4'

loop_
_geom_angle_atom_site_label_1
_geom_angle_atom_site_label_2
_geom_angle_atom_site_label_3
_geom_angle
O2 P1 O7 115.7(6)
O2 P1 C7 113.6(7)
O7 P1 C7 102.9(6)
O2 P1 C9 110.9(6)
O7 P1 C9 108.1(5)
C7 P1 C9 104.9(5)
O6 P2 O8 116.3(8)
O6 P2 C34 109.6(8)
O8 P2 C34 105.5(7)
O6 P2 C40 112.2(10)
O8 P2 C40 100.4(9)
C34 P2 C40 112.5(9)
C22 O7 P1 121.6(10)
C29 O8 P2 123.0(12)
C2 C1 C6 122.1(15)
C2 C1 Br1 123.6(14)
C6 C1 Br1 114.2(14)
C1 C2 C3 123.2(18)
C2 C3 C4 120.5(17)
C3 C4 C5 117.3(13)
C3 C4 C7 123.2(13)
C5 C4 C7 119.0(13)
C4 C5 C6 120.2(14)
C1 C6 C5 116.5(16)
O10 C7 C8 108.5(12)
O10 C7 C4 109.8(12)
C8 C7 C4 109.6(11)
O10 C7 P1 110.9(9)
C8 C7 P1 111.3(11)
C4 C7 P1 106.7(9)
C14 C9 C10 125.8(12)
C14 C9 P1 115.5(10)
C10 C9 P1 118.7(9)
C11 C10 C9 113.1(14)
C12 C11 C10 122.1(17)
C11 C12 C13 122.9(17)
C12 C13 C14 117.9(17)
C9 C14 C13 118.0(15)
C17 C15 C16 109.2(16)
C17 C15 C52 114.6(18)
C16 C15 C52 105.9(19)
C15 C17 C18 116.8(15)
C15 C17 C22 113.7(14)
C18 C17 C22 108.2(12)
C19 C18 C17 113.6(15)
C18 C19 C20 108.3(16)
C23 C20 C19 111.6(17)
C23 C20 C21 108.4(16)
C19 C20 C21 109.2(15)
C22 C21 C20 109.5(13)
O7 C22 C21 107.0(12)
O7 C22 C17 107.2(11)
C21 C22 C17 117.0(13)
C30 C25 C24 113(2)
C30 C25 C26 105.9(18)
C24 C25 C26 113(2)
C27 C26 C25 113(2)
C26 C27 C28 112(2)
C29 C28 C27 109.6(18)
C29 C28 C32 111.1(17)
C27 C28 C32 113.1(19)
C28 C29 O8 110.8(15)
C28 C29 C30 108.8(16)
O8 C29 C30 108.7(15)
C25 C30 C29 115.5(16)
C31 C32 C50 113(2)
C31 C32 C28 109.5(18)
C50 C32 C28 110(2)
C38 C33 C34 121(2)
C35 C34 C33 115.6(15)
C35 C34 P2 124.4(12)
C33 C34 P2 119.9(13)
C34 C35 C36 123.1(17)
C35 C36 C37 119.4(19)
C38 C37 C36 115.2(18)
C37 C38 C33 126(2)
C42 C40 O11 117(2)
C42 C40 C39 117.8(18)
O11 C40 C39 96.8(15)
C42 C40 P2 113.6(16)
O11 C40 P2 105.7(13)
C39 C40 P2 103.6(15)
C42 C41 C46 118(2)
C41 C42 C43 120(2)
C41 C42 C40 117(2)
C43 C42 C40 123(2)
C42 C43 C44 124(2)
C45 C44 C43 115(2)
C44 C45 C46 121(2)
C44 C45 Br3 116(2)
C46 C45 Br3 123(2)
C41 C46 C45 122(2)

loop_
_geom_bond_atom_site_label_1
_geom_bond_atom_site_label_2
_geom_bond_distance
P1 O2 1.468(12)
P1 O7 1.599(9)
P1 C7 1.846(14)
P1 C9 1.900(12)
P2 O6 1.455(15)
P2 O8 1.582(13)
P2 C34 1.679(14)
P2 C40 1.85(2)
O10 C7 1.403(18)
C52 C15 1.57(3)
C50 C32 1.57(5)
O7 C22 1.463(16)
O8 C29 1.50(2)
C1 C2 1.35(3)
C1 C6 1.37(3)
C1 Br1 1.893(15)
C2 C3 1.37(2)
C3 C4 1.40(2)
C4 C5 1.44(2)
C4 C7 1.575(17)
C5 C6 1.48(2)
C7 C8 1.52(2)
C9 C14 1.347(19)
C9 C10 1.423(19)
C10 C11 1.42(2)
C11 C12 1.34(2)
C12 C13 1.38(3)
C13 C14 1.42(2)
C15 C17 1.50(2)
C15 C16 1.54(3)
C17 C18 1.53(2)
C17 C22 1.534(19)
C18 C19 1.52(2)
C19 C20 1.56(3)
C20 C23 1.56(3)
C20 C21 1.58(2)
C21 C22 1.49(2)
C24 C25 1.47(3)
C25 C30 1.47(3)
C25 C26 1.56(3)
C26 C27 1.51(3)
C27 C28 1.53(3)
C28 C29 1.48(3)
C28 C32 1.64(3)
C29 C30 1.58(2)
C31 C32 1.53(3)
C33 C38 1.38(3)
C33 C34 1.43(3)
C34 C35 1.39(2)
C35 C36 1.40(2)
C36 C37 1.48(3)
C37 C38 1.33(3)
C39 C40 1.64(3)
C40 C42 1.42(3)
C40 O11 1.53(3)
C41 C42 1.34(3)
C41 C46 1.36(3)
C42 C43 1.38(3)
C43 C44 1.40(3)
C44 C45 1.36(4)
C45 C46 1.41(3)
C45 Br3 1.93(2)
